data_2240707
loop_
_publ_author_name
'Vidhyasagar, T.'
'Rajeswari, K.'
'Shanthi, D.'
'Kayalvizhi, M.'
'Vasuki, G.'
'Thiruvalluvar, A.'

_publ_section_title
;
 Crystal structure of
 (<i>E</i>)-1-(4'-methyl-[1,1'-biphenyl]-4-yl)-3-(3-nitrophenyl)prop-2-en-1-one
;
_journal_coeditor_code SU5045
_journal_issue 1
_journal_name_full 'Acta Crystallographica Section E'
_journal_page_first o65
_journal_page_last o66
_journal_paper_doi 10.1107/S2056989014027443
_journal_volume 71
_journal_year 2015
_chemical_formula_iupac 'C22 H17 N O3'
_chemical_formula_moiety 'C22 H17 N O3'
_chemical_formula_structural 'C22 H17 N O3'
_chemical_formula_sum 'C22 H17 N O3'
_chemical_formula_weight 343.37
_chemical_melting_point 462.3
_chemical_name_common chalcone
_chemical_name_systematic (<i>E</i>)-1-(4'-Methyl-[1,1'-biphenyl]-4-yl)-3-(3-nitrophenyl)prop-2-en-1-one
_space_group_IT_number 15
_symmetry_cell_setting monoclinic
_symmetry_space_group_name_Hall '-C 2yc'
_symmetry_space_group_name_H-M 'C 1 2/c 1'
_atom_sites_solution_hydrogens geom
_cell_angle_alpha 90
_cell_angle_beta 103.165(2)
_cell_angle_gamma 90
_cell_formula_units_Z 8
_cell_length_a 17.8214(10)
_cell_length_b 6.1630(3)
_cell_length_c 32.3569(19)
_cell_measurement_reflns_used 5055
_cell_measurement_temperature 293(2)
_cell_measurement_theta_max 23.5
_cell_measurement_theta_min 2.4
_cell_volume 3460.5(3)
_computing_cell_refinement
;
APEX2 and SAINT (Bruker, 2004)
;
_computing_data_collection
;
APEX2 (Bruker, 2004)
;
_computing_data_reduction
;
SAINT and XPREP (Bruker, 2004)
;
_computing_molecular_graphics
;
ORTEP-3 for Windows (Farrugia, 2012) and PLATON (Spek, 2009)
;
_computing_publication_material
;
SHELXL2014 (Sheldrick, 2008), PLATON (Spek, 2009) and publCIF
(Westrip, 2010)
;
_computing_structure_refinement
;
SHELXL2014 (Sheldrick, 2008)
;
_computing_structure_solution
;
SIR2002 (Burla <i>et al.</i>,  2003)
;
_diffrn_ambient_temperature 293(2)
_diffrn_measured_fraction_theta_full 0.951
_diffrn_measured_fraction_theta_max 0.984
_diffrn_measurement_device_type 'Bruker Kappa APEXII CCD'
_diffrn_measurement_method '\w and \f scan'
_diffrn_radiation_monochromator graphite
_diffrn_radiation_source 'fine-focus sealed tube'
_diffrn_radiation_type MoK\a
_diffrn_radiation_wavelength 0.71073
_diffrn_reflns_av_R_equivalents 0.0529
_diffrn_reflns_limit_h_max 20
_diffrn_reflns_limit_h_min -20
_diffrn_reflns_limit_k_max 7
_diffrn_reflns_limit_k_min -7
_diffrn_reflns_limit_l_max 37
_diffrn_reflns_limit_l_min -37
_diffrn_reflns_number 17009
_diffrn_reflns_theta_full 25.000
_diffrn_reflns_theta_max 24.704
_diffrn_reflns_theta_min 2.347
_exptl_absorpt_coefficient_mu 0.088
_exptl_absorpt_correction_T_max 0.7450
_exptl_absorpt_correction_T_min 0.6457
_exptl_absorpt_correction_type multi-scan
_exptl_absorpt_process_details
;
(SADABS; Bruker, 2004)
;
_exptl_crystal_colour yellow
_exptl_crystal_density_diffrn 1.318
_exptl_crystal_density_method 'Not Measured'
_exptl_crystal_description block
_exptl_crystal_F_000 1440
_exptl_crystal_size_max 0.30
_exptl_crystal_size_mid 0.20
_exptl_crystal_size_min 0.20
_refine_diff_density_max 0.373
_refine_diff_density_min -0.224
_refine_ls_extinction_method none
_refine_ls_goodness_of_fit_ref 1.077
_refine_ls_hydrogen_treatment constr
_refine_ls_matrix_type full
_refine_ls_number_parameters 236
_refine_ls_number_reflns 2902
_refine_ls_number_restraints 0
_refine_ls_restrained_S_all 1.077
_refine_ls_R_factor_all 0.0983
_refine_ls_R_factor_gt 0.0672
_refine_ls_shift/su_max 0.000
_refine_ls_shift/su_max_lt 0.001
_refine_ls_shift/su_mean 0.001
_refine_ls_structure_factor_coef Fsqd
_refine_ls_weighting_details 'w=1/[\s^2^(Fo^2^)+(0.0622P)^2^+6.9426P] where P=(Fo^2^+2Fc^2^)/3'
_refine_ls_weighting_scheme calc
_refine_ls_wR_factor_gt 0.1545
_refine_ls_wR_factor_ref 0.1766
_reflns_number_gt 2058
_reflns_number_total 2902
_reflns_threshold_expression I>2\s(I)
_cod_data_source_file su5045sup1.cif
_cod_data_source_block I
_cod_original_sg_symbol_H-M 'C 2/c'
_cod_database_code 2240707
_cod_database_fobs_code 2240707

loop_
_symmetry_equiv_pos_site_id
_symmetry_equiv_pos_as_xyz
1 x,y,z
2 -x,y,1/2-z
3 -x,-y,-z
4 x,-y,1/2+z
5 1/2+x,1/2+y,z
6 1/2-x,1/2+y,1/2-z
7 1/2-x,1/2-y,-z
8 1/2+x,1/2-y,1/2+z

loop_
_atom_site_aniso_label
_atom_site_aniso_U_11
_atom_site_aniso_U_22
_atom_site_aniso_U_33
_atom_site_aniso_U_12
_atom_site_aniso_U_13
_atom_site_aniso_U_23
O1 0.131(3) 0.115(3) 0.090(2) -0.020(2) 0.069(2) -0.045(2)
O2 0.102(2) 0.080(2) 0.0823(19) -0.0289(17) 0.0551(17) -0.0140(16)
O3 0.104(2) 0.0562(16) 0.0751(17) -0.0230(15) 0.0470(16) -0.0017(13)
N1 0.0566(18) 0.072(2) 0.063(2) -0.0032(16) 0.0260(15) -0.0152(17)
C1 0.0358(16) 0.051(2) 0.0489(18) 0.0039(15) 0.0121(14) -0.0019(15)
C2 0.052(2) 0.051(2) 0.067(2) 0.0034(17) 0.0106(17) -0.0158(18)
C3 0.062(2) 0.0386(19) 0.083(3) -0.0083(17) 0.012(2) -0.0014(18)
C4 0.056(2) 0.049(2) 0.058(2) -0.0107(16) 0.0130(16) 0.0048(16)
C5 0.0493(18) 0.0413(18) 0.0405(16) -0.0064(15) 0.0069(14) 0.0018(14)
C6 0.0444(17) 0.0391(17) 0.0449(17) -0.0019(14) 0.0109(14) -0.0005(14)
C7 0.064(2) 0.050(2) 0.0460(18) -0.0110(16) 0.0227(16) -0.0018(15)
C8 0.060(2) 0.053(2) 0.0498(19) -0.0167(17) 0.0244(17) -0.0032(16)
C9 0.053(2) 0.052(2) 0.0444(18) -0.0119(16) 0.0133(15) -0.0002(15)
C10 0.0451(17) 0.0422(18) 0.0381(16) -0.0045(14) 0.0139(13) 0.0057(14)
C11 0.058(2) 0.0442(18) 0.0455(18) -0.0050(16) 0.0189(16) -0.0059(14)
C12 0.057(2) 0.0345(17) 0.056(2) -0.0096(15) 0.0207(16) 0.0027(14)
C13 0.0437(17) 0.0346(16) 0.0430(16) 0.0010(13) 0.0136(14) 0.0000(13)
C14 0.074(2) 0.0369(18) 0.0525(19) -0.0066(17) 0.0257(18) -0.0051(15)
C15 0.069(2) 0.0367(18) 0.055(2) -0.0110(16) 0.0211(17) -0.0010(15)
C16 0.0449(18) 0.0383(17) 0.0405(16) -0.0025(14) 0.0109(14) -0.0005(13)
C17 0.055(2) 0.0412(18) 0.0533(19) 0.0002(15) 0.0214(16) 0.0005(15)
C18 0.063(2) 0.050(2) 0.0464(19) -0.0043(17) 0.0155(17) 0.0082(15)
C19 0.051(2) 0.064(2) 0.0443(18) -0.0056(17) 0.0122(15) -0.0019(17)
C20 0.052(2) 0.065(2) 0.0488(19) 0.0109(17) 0.0180(16) -0.0065(17)
C21 0.0530(19) 0.0433(19) 0.0508(18) 0.0059(16) 0.0117(16) 0.0006(15)
C22 0.084(3) 0.110(4) 0.059(2) -0.005(3) 0.035(2) 0.002(2)

loop_
_atom_site_type_symbol
_atom_site_label
_atom_site_fract_x
_atom_site_fract_y
_atom_site_fract_z
_atom_site_U_iso_or_equiv
_atom_site_thermal_displace_type
_atom_site_calc_flag
_atom_site_refinement_flags
_atom_site_occupancy
O O1 0.5576(2) -0.0419(5) -0.18992(10) 0.1050(16) Uani d . 1.000
O O2 0.57708(17) 0.2525(5) -0.15451(8) 0.0826(11) Uani d . 1.000
O O3 0.39470(16) 0.5129(4) 0.01333(8) 0.0742(10) Uani d . 1.000
N N1 0.55103(17) 0.0708(6) -0.16008(9) 0.0619(11) Uani d . 1.000
C C1 0.50961(16) -0.0197(5) -0.12946(9) 0.0448(10) Uani d . 1.000
C C2 0.48178(19) -0.2286(6) -0.13485(11) 0.0571(12) Uani d . 1.000
C C3 0.4412(2) -0.3050(5) -0.10630(12) 0.0619(14) Uani d . 1.000
C C4 0.42788(19) -0.1752(5) -0.07404(11) 0.0543(12) Uani d . 1.000
C C5 0.45527(18) 0.0367(5) -0.06918(9) 0.0442(10) Uani d . 1.000
C C6 0.49828(17) 0.1111(5) -0.09729(9) 0.0427(10) Uani d . 1.000
C C7 0.43736(19) 0.1877(5) -0.03729(9) 0.0517(11) Uani d . 1.000
C C8 0.38766(19) 0.1586(5) -0.01312(10) 0.0524(11) Uani d . 1.000
C C9 0.37335(18) 0.3262(5) 0.01629(10) 0.0495(11) Uani d . 1.000
C C10 0.33265(17) 0.2675(5) 0.05025(9) 0.0411(10) Uani d . 1.000
C C11 0.30439(18) 0.0609(5) 0.05492(10) 0.0481(11) Uani d . 1.000
C C12 0.26955(18) 0.0165(5) 0.08822(10) 0.0479(11) Uani d . 1.000
C C13 0.26254(17) 0.1744(5) 0.11789(9) 0.0398(9) Uani d . 1.000
C C14 0.2909(2) 0.3785(5) 0.11259(10) 0.0527(11) Uani d . 1.000
C C15 0.32487(19) 0.4245(5) 0.07947(10) 0.0525(11) Uani d . 1.000
C C16 0.22680(17) 0.1252(5) 0.15388(9) 0.0411(10) Uani d . 1.000
C C17 0.23877(18) -0.0738(5) 0.17499(10) 0.0484(11) Uani d . 1.000
C C18 0.20358(19) -0.1232(5) 0.20751(10) 0.0527(11) Uani d . 1.000
C C19 0.15524(19) 0.0243(6) 0.22083(10) 0.0529(11) Uani d . 1.000
C C20 0.14488(18) 0.2233(6) 0.20100(10) 0.0542(11) Uani d . 1.000
C C21 0.17998(18) 0.2742(5) 0.16818(10) 0.0491(11) Uani d . 1.000
C C22 0.1162(2) -0.0328(8) 0.25609(12) 0.0813(18) Uani d . 1.000
H H2 0.49001 -0.31504 -0.15695 0.0685 Uiso calc R 1.000
H H3 0.42262 -0.44648 -0.10885 0.0742 Uiso calc R 1.000
H H4 0.40014 -0.23004 -0.05526 0.0652 Uiso calc R 1.000
H H6 0.51930 0.24991 -0.09416 0.0512 Uiso calc R 1.000
H H7 0.46418 0.31838 -0.03384 0.0616 Uiso calc R 1.000
H H8 0.36098 0.02805 -0.01481 0.0628 Uiso calc R 1.000
H H11 0.30885 -0.04782 0.03569 0.0576 Uiso calc R 1.000
H H12 0.25041 -0.12199 0.09077 0.0572 Uiso calc R 1.000
H H14 0.28687 0.48747 0.13186 0.0631 Uiso calc R 1.000
H H15 0.34298 0.56398 0.07669 0.0626 Uiso calc R 1.000
H H17 0.27127 -0.17533 0.16688 0.0578 Uiso calc R 1.000
H H18 0.21237 -0.25769 0.22078 0.0632 Uiso calc R 1.000
H H20 0.11360 0.32586 0.20984 0.0650 Uiso calc R 1.000
H H21 0.17207 0.41032 0.15553 0.0588 Uiso calc R 1.000
H H22A 0.15172 -0.10892 0.27806 0.1225 Uiso calc R 1.000
H H22B 0.07234 -0.12346 0.24514 0.1225 Uiso calc R 1.000
H H22C 0.09953 0.09766 0.26755 0.1225 Uiso calc R 1.000

loop_
_atom_type_symbol
_atom_type_description
_atom_type_scat_dispersion_real
_atom_type_scat_dispersion_imag
_atom_type_scat_source
C C 0.0033 0.0016 ' International Tables Vol C Tables 4.2.6.8 and 6.1.1.4'
H H 0.0000 0.0000 ' International Tables Vol C Tables 4.2.6.8 and 6.1.1.4'
N N 0.0061 0.0033 ' International Tables Vol C Tables 4.2.6.8 and 6.1.1.4'
O O 0.0106 0.0060 ' International Tables Vol C Tables 4.2.6.8 and 6.1.1.4'

loop_
_geom_angle_atom_site_label_1
_geom_angle_atom_site_label_2
_geom_angle_atom_site_label_3
_geom_angle
_geom_angle_publ_flag
O1 N1 O2 122.9(3) no
O1 N1 C1 118.1(3) no
O2 N1 C1 119.0(3) no
N1 C1 C2 119.4(3) no
N1 C1 C6 118.2(3) no
C2 C1 C6 122.4(3) no
C1 C2 C3 117.6(3) no
C2 C3 C4 121.1(3) no
C3 C4 C5 121.0(3) no
C4 C5 C6 117.8(3) no
C4 C5 C7 123.0(3) no
C6 C5 C7 119.1(3) no
C1 C6 C5 120.1(3) no
C5 C7 C8 127.5(3) no
C7 C8 C9 121.9(3) no
O3 C9 C8 120.6(3) no
O3 C9 C10 119.9(3) no
C8 C9 C10 119.5(3) no
C9 C10 C11 123.4(3) no
C9 C10 C15 118.4(3) no
C11 C10 C15 118.2(3) no
C10 C11 C12 120.2(3) no
C11 C12 C13 121.6(3) no
C12 C13 C14 117.3(3) no
C12 C13 C16 121.4(3) no
C14 C13 C16 121.3(3) no
C13 C14 C15 121.6(3) no
C10 C15 C14 121.3(3) no
C13 C16 C17 121.3(3) no
C13 C16 C21 121.7(3) no
C17 C16 C21 117.0(3) no
C16 C17 C18 121.5(3) no
C17 C18 C19 121.1(3) no
C18 C19 C20 117.8(3) no
C18 C19 C22 120.6(3) no
C20 C19 C22 121.7(3) no
C19 C20 C21 121.5(3) no
C16 C21 C20 121.1(3) no
C1 C2 H2 121.00 no
C3 C2 H2 121.00 no
C2 C3 H3 119.00 no
C4 C3 H3 119.00 no
C3 C4 H4 120.00 no
C5 C4 H4 120.00 no
C1 C6 H6 120.00 no
C5 C6 H6 120.00 no
C5 C7 H7 116.00 no
C8 C7 H7 116.00 no
C7 C8 H8 119.00 no
C9 C8 H8 119.00 no
C10 C11 H11 120.00 no
C12 C11 H11 120.00 no
C11 C12 H12 119.00 no
C13 C12 H12 119.00 no
C13 C14 H14 119.00 no
C15 C14 H14 119.00 no
C10 C15 H15 119.00 no
C14 C15 H15 119.00 no
C16 C17 H17 119.00 no
C18 C17 H17 119.00 no
C17 C18 H18 119.00 no
C19 C18 H18 119.00 no
C19 C20 H20 119.00 no
C21 C20 H20 119.00 no
C16 C21 H21 119.00 no
C20 C21 H21 119.00 no
C19 C22 H22A 110.00 no
C19 C22 H22B 110.00 no
C19 C22 H22C 109.00 no
H22A C22 H22B 109.00 no
H22A C22 H22C 109.00 no
H22B C22 H22C 109.00 no

loop_
_geom_bond_atom_site_label_1
_geom_bond_atom_site_label_2
_geom_bond_distance
_geom_bond_publ_flag
O1 N1 1.217(4) no
O2 N1 1.210(5) no
O3 C9 1.223(4) no
N1 C1 1.473(4) no
C1 C2 1.376(5) no
C1 C6 1.367(4) no
C2 C3 1.379(5) no
C3 C4 1.378(5) no
C4 C5 1.391(4) no
C5 C6 1.394(4) no
C5 C7 1.477(4) no
C7 C8 1.321(5) no
C8 C9 1.466(4) no
C9 C10 1.493(4) no
C10 C11 1.390(4) no
C10 C15 1.382(4) no
C11 C12 1.388(5) no
C12 C13 1.392(4) no
C13 C14 1.381(4) no
C13 C16 1.480(4) no
C14 C15 1.375(5) no
C16 C17 1.396(4) no
C16 C21 1.389(4) no
C17 C18 1.376(5) no
C18 C19 1.387(5) no
C19 C20 1.377(5) no
C19 C22 1.507(5) no
C20 C21 1.386(5) no
C2 H2 0.9300 no
C3 H3 0.9300 no
C4 H4 0.9300 no
C6 H6 0.9300 no
C7 H7 0.9300 no
C8 H8 0.9300 no
C11 H11 0.9300 no
C12 H12 0.9300 no
C14 H14 0.9300 no
C15 H15 0.9300 no
C17 H17 0.9300 no
C18 H18 0.9300 no
C20 H20 0.9300 no
C21 H21 0.9300 no
C22 H22A 0.9600 no
C22 H22B 0.9600 no
C22 H22C 0.9600 no

loop_
_geom_hbond_atom_site_label_D
_geom_hbond_atom_site_label_H
_geom_hbond_atom_site_label_A
_geom_hbond_site_symmetry_A
_geom_hbond_distance_DH
_geom_hbond_distance_HA
_geom_hbond_distance_DA
_geom_hbond_angle_DHA
_geom_hbond_publ_flag
C3 H3 Cg3 7_545 0.93 2.99 3.531(4) 119 yes
C21 H21 Cg1 7_555 0.93 2.94 3.607(3) 129 yes

loop_
_geom_torsion_atom_site_label_1
_geom_torsion_atom_site_label_2
_geom_torsion_atom_site_label_3
_geom_torsion_atom_site_label_4
_geom_torsion
_geom_torsion_publ_flag
O1 N1 C1 C2 1.7(5) no
O1 N1 C1 C6 -176.3(3) no
O2 N1 C1 C2 -178.1(3) no
O2 N1 C1 C6 3.9(5) no
N1 C1 C2 C3 -178.0(3) no
C6 C1 C2 C3 0.0(5) no
N1 C1 C6 C5 176.0(3) no
C2 C1 C6 C5 -1.9(5) no
C1 C2 C3 C4 1.2(5) no
C2 C3 C4 C5 -0.3(5) no
C3 C4 C5 C6 -1.7(5) no
C3 C4 C5 C7 175.0(3) no
C4 C5 C6 C1 2.7(5) no
C7 C5 C6 C1 -174.1(3) no
C4 C5 C7 C8 -8.8(5) no
C6 C5 C7 C8 167.9(3) no
C5 C7 C8 C9 -177.7(3) no
C7 C8 C9 O3 15.0(5) no
C7 C8 C9 C10 -164.7(3) no
O3 C9 C10 C11 177.9(3) no
O3 C9 C10 C15 -4.4(5) no
C8 C9 C10 C11 -2.4(5) no
C8 C9 C10 C15 175.3(3) no
C9 C10 C11 C12 177.7(3) no
C15 C10 C11 C12 0.0(5) no
C9 C10 C15 C14 -177.2(3) no
C11 C10 C15 C14 0.7(5) no
C10 C11 C12 C13 -0.7(5) no
C11 C12 C13 C14 0.8(5) no
C11 C12 C13 C16 -178.7(3) no
C12 C13 C14 C15 -0.1(5) no
C16 C13 C14 C15 179.3(3) no
C12 C13 C16 C17 37.9(4) no
C12 C13 C16 C21 -142.1(3) no
C14 C13 C16 C17 -141.5(3) no
C14 C13 C16 C21 38.5(5) no
C13 C14 C15 C10 -0.6(5) no
C13 C16 C17 C18 -177.7(3) no
C21 C16 C17 C18 2.3(5) no
C13 C16 C21 C20 177.9(3) no
C17 C16 C21 C20 -2.1(5) no
C16 C17 C18 C19 -0.6(5) no
C17 C18 C19 C20 -1.3(5) no
C17 C18 C19 C22 179.2(3) no
C18 C19 C20 C21 1.4(5) no
C22 C19 C20 C21 -179.1(3) no
C19 C20 C21 C16 0.3(5) no
